data_4120159
loop_
_publ_author_name
'Johnathon D. Dooley'
'Suresh Reddy Chidipudi'
'Hon Wai Lam'

_publ_section_title
;
 Catalyst-Controlled Divergent C-H Functionalization of Unsymmetrical
 2-Aryl Cyclic 1,3-Dicarbonyl Compounds with Alkynes and Alkenes
;
_journal_name_full 'Journal of the American Chemical Society'
_journal_page_first 10829
_journal_page_last 10836
_journal_paper_doi 10.1021/ja404867k
_journal_volume 135
_journal_year 2013
_chemical_formula_moiety 'C28 H25 N O2'
_chemical_formula_sum 'C28 H25 N O2'
_chemical_formula_weight 407.49
_chemical_name_systematic
;
 ?
;
_space_group_crystal_system monoclinic
_space_group_IT_number 14
_space_group_name_Hall '-P 2ybc'
_space_group_name_H-M_alt 'P 1 21/c 1'
_symmetry_space_group_name_Hall '-P 2ybc'
_symmetry_space_group_name_H-M 'P 1 21/c 1'
_atom_sites_solution_hydrogens geom
_atom_sites_solution_primary direct
_atom_sites_solution_secondary difmap
_audit_creation_method SHELXL-2013
_cell_angle_alpha 90
_cell_angle_beta 98.573(3)
_cell_angle_gamma 90
_cell_formula_units_Z 4
_cell_length_a 9.7088(3)
_cell_length_b 11.6094(4)
_cell_length_c 19.1012(7)
_cell_measurement_reflns_used 14194
_cell_measurement_temperature 120(2)
_cell_measurement_theta_max 29.6844
_cell_measurement_theta_min 2.8335
_cell_volume 2128.90(13)
_computing_cell_refinement 'CrysAlisPro (Agilent Technologies, 2011)'
_computing_data_collection 'CrysAlisPro (Agilent Technologies, 2011)'
_computing_data_reduction 'CrysAlisPro (Agilent Technologies, 2011)'
_computing_molecular_graphics 'SHELXTL (Sheldrick, 2008)'
_computing_publication_material 'SHELXTL (Sheldrick, 2008) and local programs'
_computing_structure_refinement 'SHELXL-2013 (Sheldrick, 2013)'
_computing_structure_solution 'SHELXTL (Sheldrick, 2008)'
_diffrn_ambient_temperature 120(2)
_diffrn_detector_area_resol_mean 10.3147
_diffrn_measured_fraction_theta_full 0.998
_diffrn_measured_fraction_theta_max 0.998
_diffrn_measurement_device_type 'Agilent Technologies SuperNova'
_diffrn_measurement_method '\w scans'
_diffrn_radiation_type MoK\a
_diffrn_radiation_wavelength 0.71073
_diffrn_reflns_av_R_equivalents 0.0504
_diffrn_reflns_av_unetI/netI 0.0256
_diffrn_reflns_Laue_measured_fraction_full 0.998
_diffrn_reflns_Laue_measured_fraction_max 0.998
_diffrn_reflns_limit_h_max 11
_diffrn_reflns_limit_h_min -11
_diffrn_reflns_limit_k_max 14
_diffrn_reflns_limit_k_min -14
_diffrn_reflns_limit_l_max 23
_diffrn_reflns_limit_l_min -23
_diffrn_reflns_number 32193
_diffrn_reflns_point_group_measured_fraction_full 0.998
_diffrn_reflns_point_group_measured_fraction_max 0.998
_diffrn_reflns_theta_full 25.242
_diffrn_reflns_theta_max 25.499
_diffrn_reflns_theta_min 2.839
_exptl_absorpt_coefficient_mu 0.079
_exptl_absorpt_correction_T_max 0.994
_exptl_absorpt_correction_T_min 0.981
_exptl_absorpt_correction_type gaussian
_exptl_absorpt_process_details
;
CrysAlisPro, Agilent Technologies,
Version 1.171.36.20 (release 27-06-2012 CrysAlis171 .NET)
(compiled Jul 11 2012,15:38:31)
numerical absorption correction based on gaussian integration over
   a multifaceted crystal model
;
_exptl_crystal_colour colourless
_exptl_crystal_density_diffrn 1.271
_exptl_crystal_description block
_exptl_crystal_F_000 864
_exptl_crystal_size_max 0.339
_exptl_crystal_size_mid 0.204
_exptl_crystal_size_min 0.088
_refine_diff_density_max 0.760
_refine_diff_density_min -0.276
_refine_diff_density_rms 0.059
_refine_ls_extinction_method none
_refine_ls_goodness_of_fit_ref 1.129
_refine_ls_hydrogen_treatment constr
_refine_ls_matrix_type full
_refine_ls_number_parameters 284
_refine_ls_number_reflns 3959
_refine_ls_number_restraints 0
_refine_ls_restrained_S_all 1.129
_refine_ls_R_factor_all 0.0727
_refine_ls_R_factor_gt 0.0684
_refine_ls_shift/su_max 0.000
_refine_ls_shift/su_mean 0.000
_refine_ls_structure_factor_coef Fsqd
_refine_ls_weighting_details 'w=1/[\s^2^(Fo^2^)+(0.0419P)^2^+4.2223P] where P=(Fo^2^+2Fc^2^)/3'
_refine_ls_weighting_scheme calc
_refine_ls_wR_factor_gt 0.1665
_refine_ls_wR_factor_ref 0.1687
_reflns_Friedel_coverage 0.000
_reflns_number_gt 3624
_reflns_number_total 3959
_reflns_threshold_expression 'I > 2\s(I)'
_cod_data_source_file ja404867k_si_004.cif
_cod_data_source_block hl3011
_cod_original_cell_volume 2128.89(13)
_cod_database_code 4120159
_shelx_space_group_comment
;
The symmetry employed for this shelxl refinement is uniquely defined
by the following loop, which should always be used as a source of
symmetry information in preference to the above space-group names.
They are only intended as comments.
;
_shelx_estimated_absorpt_t_min 0.974
_shelx_estimated_absorpt_t_max 0.993
_shelxl_version_number 2013-3

loop_
_space_group_symop_operation_xyz
'x, y, z'
'-x, y+1/2, -z+1/2'
'-x, -y, -z'
'x, -y-1/2, z-1/2'

loop_
_atom_site_label
_atom_site_type_symbol
_atom_site_fract_x
_atom_site_fract_y
_atom_site_fract_z
_atom_site_U_iso_or_equiv
_atom_site_adp_type
_atom_site_occupancy
_atom_site_site_symmetry_multiplicity
_atom_site_calc_flag
_atom_site_refinement_flags_posn
_atom_site_refinement_flags_adp
O1 O 0.3662(2) 0.12789(18) 0.08116(11) 0.0329(5) Uani 1 1 d . .
O2 O 0.1188(2) 0.47470(18) 0.09049(11) 0.0353(5) Uani 1 1 d . .
N1 N 0.3888(2) 0.2687(2) 0.00176(13) 0.0323(6) Uani 1 1 d . .
C1 C 0.3285(3) 0.2213(2) 0.05545(14) 0.0249(6) Uani 1 1 d . .
C2 C 0.2045(3) 0.2843(2) 0.07973(13) 0.0215(5) Uani 1 1 d . .
C3 C 0.1882(3) 0.4113(2) 0.05939(15) 0.0258(6) Uani 1 1 d . .
C4 C 0.2557(3) 0.4488(3) -0.00045(15) 0.0288(6) Uani 1 1 d . .
C5 C 0.2246(3) 0.5565(3) -0.03037(18) 0.0407(8) Uani 1 1 d . .
H5 H 0.1573 0.6043 -0.0134 0.049 Uiso 1 1 calc R U
C6 C 0.2931(4) 0.5943(3) -0.08593(18) 0.0472(9) Uani 1 1 d . .
H6 H 0.2702 0.6667 -0.1077 0.057 Uiso 1 1 calc R U
C7 C 0.3937(4) 0.5260(4) -0.10876(18) 0.0485(9) Uani 1 1 d . .
H7 H 0.4415 0.5533 -0.1454 0.058 Uiso 1 1 calc R U
C8 C 0.4257(3) 0.4213(3) -0.08013(16) 0.0428(8) Uani 1 1 d . .
H8 H 0.4960 0.3761 -0.0964 0.051 Uiso 1 1 calc R U
C9 C 0.3555(3) 0.3791(3) -0.02628(15) 0.0319(7) Uani 1 1 d . .
C10 C 0.4939(4) 0.1988(4) -0.0268(2) 0.0507(9) Uani 1 1 d . .
H10A H 0.4659 0.1882 -0.0779 0.076 Uiso 1 1 calc R U
H10B H 0.5016 0.1234 -0.0034 0.076 Uiso 1 1 calc R U
H10C H 0.5842 0.2380 -0.0182 0.076 Uiso 1 1 calc R U
C11 C 0.2024(3) 0.2634(2) 0.15839(13) 0.0194(5) Uani 1 1 d . .
C12 C 0.0935(2) 0.1971(2) 0.16904(14) 0.0202(5) Uani 1 1 d . .
C13 C 0.0114(3) 0.1685(2) 0.09868(14) 0.0223(5) Uani 1 1 d . .
C14 C -0.1070(3) 0.1017(2) 0.07867(16) 0.0274(6) Uani 1 1 d . .
H14 H -0.1522 0.0652 0.1135 0.033 Uiso 1 1 calc R U
C15 C -0.1589(3) 0.0888(3) 0.00661(16) 0.0321(7) Uani 1 1 d . .
H15 H -0.2396 0.0431 -0.0071 0.038 Uiso 1 1 calc R U
C16 C -0.0951(3) 0.1410(3) -0.04472(16) 0.0354(7) Uani 1 1 d . .
H16 H -0.1320 0.1313 -0.0933 0.043 Uiso 1 1 calc R U
C17 C 0.0238(3) 0.2081(3) -0.02559(15) 0.0316(7) Uani 1 1 d . .
H17 H 0.0684 0.2447 -0.0606 0.038 Uiso 1 1 calc R U
C18 C 0.0750(3) 0.2201(2) 0.04557(14) 0.0232(6) Uani 1 1 d . .
C19 C 0.3171(3) 0.3161(2) 0.20881(13) 0.0204(5) Uani 1 1 d . .
C20 C 0.4443(3) 0.2604(3) 0.22588(16) 0.0325(7) Uani 1 1 d . .
H20 H 0.4580 0.1874 0.2055 0.039 Uiso 1 1 calc R U
C21 C 0.5518(3) 0.3101(3) 0.27239(17) 0.0398(8) Uani 1 1 d . .
H21 H 0.6381 0.2708 0.2836 0.048 Uiso 1 1 calc R U
C22 C 0.5339(3) 0.4163(3) 0.30234(15) 0.0318(7) Uani 1 1 d . .
H22 H 0.6077 0.4508 0.3336 0.038 Uiso 1 1 calc R U
C23 C 0.4075(3) 0.4718(3) 0.28630(16) 0.0303(6) Uani 1 1 d . .
H23 H 0.3936 0.5440 0.3076 0.036 Uiso 1 1 calc R U
C24 C 0.3003(3) 0.4231(2) 0.23927(15) 0.0262(6) Uani 1 1 d . .
H24 H 0.2146 0.4632 0.2278 0.031 Uiso 1 1 calc R U
C25 C 0.0545(3) 0.1503(2) 0.23799(14) 0.0235(6) Uani 1 1 d . .
C26 C 0.1511(3) 0.1913(3) 0.30385(15) 0.0310(6) Uani 1 1 d . .
H26A H 0.2477 0.1721 0.2993 0.047 Uiso 1 1 calc R U
H26B H 0.1255 0.1532 0.3458 0.047 Uiso 1 1 calc R U
H26C H 0.1421 0.2749 0.3087 0.047 Uiso 1 1 calc R U
C27 C -0.0938(3) 0.1891(2) 0.24630(16) 0.0289(6) Uani 1 1 d . .
H27A H -0.0978 0.2735 0.2470 0.043 Uiso 1 1 calc R U
H27B H -0.1180 0.1587 0.2907 0.043 Uiso 1 1 calc R U
H27C H -0.1599 0.1599 0.2065 0.043 Uiso 1 1 calc R U
C28 C 0.0652(3) 0.0180(2) 0.23692(15) 0.0270(6) Uani 1 1 d . .
H28A H -0.0005 -0.0125 0.1973 0.041 Uiso 1 1 calc R U
H28B H 0.0427 -0.0133 0.2815 0.041 Uiso 1 1 calc R U
H28C H 0.1602 -0.0045 0.2312 0.041 Uiso 1 1 calc R U

loop_
_atom_site_aniso_label
_atom_site_aniso_U_11
_atom_site_aniso_U_22
_atom_site_aniso_U_33
_atom_site_aniso_U_23
_atom_site_aniso_U_13
_atom_site_aniso_U_12
O1 0.0348(11) 0.0299(11) 0.0343(11) -0.0029(9) 0.0066(9) 0.0089(9)
O2 0.0392(12) 0.0278(11) 0.0399(12) 0.0041(9) 0.0091(9) 0.0080(9)
N1 0.0272(12) 0.0423(15) 0.0289(13) -0.0057(11) 0.0087(10) 0.0014(11)
C1 0.0221(13) 0.0286(15) 0.0240(13) -0.0054(11) 0.0029(10) -0.0010(11)
C2 0.0213(12) 0.0215(13) 0.0223(13) 0.0002(10) 0.0049(10) 0.0001(10)
C3 0.0228(13) 0.0251(14) 0.0281(14) 0.0025(11) -0.0006(11) 0.0001(11)
C4 0.0274(14) 0.0294(15) 0.0272(14) 0.0081(12) -0.0040(11) -0.0085(12)
C5 0.0384(17) 0.0379(18) 0.0420(18) 0.0109(15) -0.0061(14) -0.0078(14)
C6 0.051(2) 0.047(2) 0.0416(19) 0.0145(16) -0.0003(15) -0.0097(17)
C7 0.047(2) 0.061(2) 0.0366(18) 0.0050(17) 0.0031(15) -0.0135(18)
C8 0.0360(17) 0.064(2) 0.0273(16) 0.0055(15) 0.0005(13) -0.0136(16)
C9 0.0253(14) 0.0463(18) 0.0228(14) 0.0011(13) -0.0006(11) -0.0108(13)
C10 0.0444(19) 0.064(3) 0.050(2) -0.0072(18) 0.0260(16) 0.0066(18)
C11 0.0199(12) 0.0166(12) 0.0221(13) 0.0001(10) 0.0044(10) 0.0049(10)
C12 0.0184(12) 0.0162(12) 0.0259(13) -0.0022(10) 0.0033(10) 0.0034(10)
C13 0.0206(12) 0.0187(13) 0.0271(14) -0.0029(10) 0.0022(10) 0.0044(10)
C14 0.0211(13) 0.0231(14) 0.0376(15) -0.0040(12) 0.0034(11) 0.0003(11)
C15 0.0213(13) 0.0304(16) 0.0418(17) -0.0107(13) -0.0041(12) 0.0011(12)
C16 0.0313(15) 0.0427(18) 0.0292(15) -0.0086(13) -0.0055(12) 0.0057(13)
C17 0.0318(15) 0.0362(17) 0.0259(14) -0.0021(12) 0.0013(11) 0.0027(13)
C18 0.0208(12) 0.0222(13) 0.0261(13) -0.0022(11) 0.0021(10) 0.0025(10)
C19 0.0196(12) 0.0204(13) 0.0221(12) 0.0000(10) 0.0058(10) -0.0021(10)
C20 0.0283(15) 0.0304(16) 0.0374(16) -0.0106(13) 0.0002(12) 0.0061(12)
C21 0.0225(14) 0.051(2) 0.0436(18) -0.0112(16) -0.0019(13) 0.0055(14)
C22 0.0254(14) 0.0406(17) 0.0295(15) -0.0068(13) 0.0041(11) -0.0116(13)
C23 0.0334(15) 0.0237(14) 0.0355(16) -0.0052(12) 0.0106(12) -0.0071(12)
C24 0.0232(13) 0.0215(14) 0.0350(15) -0.0016(12) 0.0075(11) -0.0007(11)
C25 0.0236(13) 0.0194(13) 0.0293(14) 0.0004(11) 0.0095(11) 0.0009(10)
C26 0.0404(16) 0.0303(16) 0.0237(14) 0.0011(12) 0.0090(12) -0.0059(13)
C27 0.0296(14) 0.0198(13) 0.0407(16) -0.0015(12) 0.0168(12) 0.0008(11)
C28 0.0296(14) 0.0208(14) 0.0319(15) 0.0023(11) 0.0083(11) 0.0035(11)

loop_
_atom_type_symbol
_atom_type_description
_atom_type_scat_dispersion_real
_atom_type_scat_dispersion_imag
_atom_type_scat_source
C C 0.0033 0.0016 'International Tables Vol C Tables 4.2.6.8 and 6.1.1.4'
H H 0.0000 0.0000 'International Tables Vol C Tables 4.2.6.8 and 6.1.1.4'
N N 0.0061 0.0033 'International Tables Vol C Tables 4.2.6.8 and 6.1.1.4'
O O 0.0106 0.0060 'International Tables Vol C Tables 4.2.6.8 and 6.1.1.4'

loop_
_geom_angle_atom_site_label_1
_geom_angle_atom_site_label_2
_geom_angle_atom_site_label_3
_geom_angle
C1 N1 C9 123.4(2)
C1 N1 C10 116.9(3)
C9 N1 C10 119.6(3)
O1 C1 N1 121.4(3)
O1 C1 C2 120.1(2)
N1 C1 C2 118.4(2)
C1 C2 C3 116.0(2)
C1 C2 C11 110.3(2)
C1 C2 C18 105.8(2)
C3 C2 C11 112.8(2)
C3 C2 C18 108.4(2)
C11 C2 C18 102.3(2)
O2 C3 C2 120.4(2)
O2 C3 C4 123.3(3)
C2 C3 C4 116.3(2)
C3 C4 C5 119.5(3)
C3 C4 C9 120.9(3)
C5 C4 C9 119.5(3)
C4 C5 H5 120.2
C4 C5 C6 119.6(3)
H5 C5 C6 120.2
C5 C6 H6 120.1
C5 C6 C7 119.9(3)
H6 C6 C7 120.1
C6 C7 H7 119.3
C6 C7 C8 121.4(3)
H7 C7 C8 119.3
C7 C8 H8 119.9
C7 C8 C9 120.2(4)
H8 C8 C9 119.9
N1 C9 C4 121.4(3)
N1 C9 C8 119.1(3)
C4 C9 C8 119.4(3)
N1 C10 H10A 109.5
N1 C10 H10B 109.5
N1 C10 H10C 109.5
H10A C10 H10B 109.5
H10A C10 H10C 109.5
H10B C10 H10C 109.5
C2 C11 C12 111.4(2)
C2 C11 C19 116.9(2)
C12 C11 C19 131.6(2)
C11 C12 C13 108.4(2)
C11 C12 C25 129.4(2)
C13 C12 C25 122.1(2)
C12 C13 C14 132.7(3)
C12 C13 C18 108.9(2)
C14 C13 C18 118.4(2)
C13 C14 H14 120.3
C13 C14 C15 119.4(3)
H14 C14 C15 120.3
C14 C15 H15 119.4
C14 C15 C16 121.2(3)
H15 C15 C16 119.4
C15 C16 H16 119.9
C15 C16 C17 120.1(3)
H16 C16 C17 119.9
C16 C17 H17 120.8
C16 C17 C18 118.4(3)
H17 C17 C18 120.8
C2 C18 C13 108.9(2)
C2 C18 C17 128.5(3)
C13 C18 C17 122.5(3)
C11 C19 C20 120.8(2)
C11 C19 C24 120.9(2)
C20 C19 C24 118.2(2)
C19 C20 H20 119.6
C19 C20 C21 120.9(3)
H20 C20 C21 119.6
C20 C21 H21 119.8
C20 C21 C22 120.4(3)
H21 C21 C22 119.8
C21 C22 H22 120.4
C21 C22 C23 119.2(3)
H22 C22 C23 120.4
C22 C23 H23 119.7
C22 C23 C24 120.6(3)
H23 C23 C24 119.7
C19 C24 C23 120.7(3)
C19 C24 H24 119.7
C23 C24 H24 119.7
C12 C25 C26 113.6(2)
C12 C25 C27 109.9(2)
C12 C25 C28 108.6(2)
C26 C25 C27 107.0(2)
C26 C25 C28 106.7(2)
C27 C25 C28 111.0(2)
C25 C26 H26A 109.5
C25 C26 H26B 109.5
C25 C26 H26C 109.5
H26A C26 H26B 109.5
H26A C26 H26C 109.5
H26B C26 H26C 109.5
C25 C27 H27A 109.5
C25 C27 H27B 109.5
C25 C27 H27C 109.5
H27A C27 H27B 109.5
H27A C27 H27C 109.5
H27B C27 H27C 109.5
C25 C28 H28A 109.5
C25 C28 H28B 109.5
C25 C28 H28C 109.5
H28A C28 H28B 109.5
H28A C28 H28C 109.5
H28B C28 H28C 109.5

loop_
_geom_bond_atom_site_label_1
_geom_bond_atom_site_label_2
_geom_bond_distance
O1 C1 1.223(3)
O2 C3 1.212(3)
N1 C1 1.370(4)
N1 C9 1.408(4)
N1 C10 1.471(4)
C1 C2 1.538(4)
C2 C3 1.528(4)
C2 C11 1.525(3)
C2 C18 1.523(4)
C3 C4 1.465(4)
C4 C5 1.389(4)
C4 C9 1.407(4)
C5 H5 0.950
C5 C6 1.404(5)
C6 H6 0.950
C6 C7 1.378(5)
C7 H7 0.950
C7 C8 1.350(5)
C8 H8 0.950
C8 C9 1.405(4)
C10 H10A 0.980
C10 H10B 0.980
C10 H10C 0.980
C11 C12 1.348(4)
C11 C19 1.491(3)
C12 C13 1.494(4)
C12 C25 1.523(4)
C13 C14 1.393(4)
C13 C18 1.398(4)
C14 H14 0.950
C14 C15 1.402(4)
C15 H15 0.950
C15 C16 1.376(5)
C16 H16 0.950
C16 C17 1.396(4)
C17 H17 0.950
C17 C18 1.383(4)
C19 C20 1.389(4)
C19 C24 1.391(4)
C20 H20 0.950
C20 C21 1.392(4)
C21 H21 0.950
C21 C22 1.381(5)
C22 H22 0.950
C22 C23 1.379(4)
C23 H23 0.950
C23 C24 1.390(4)
C24 H24 0.950
C25 C26 1.529(4)
C25 C27 1.539(4)
C25 C28 1.540(4)
C26 H26A 0.980
C26 H26B 0.980
C26 H26C 0.980
C27 H27A 0.980
C27 H27B 0.980
C27 H27C 0.980
C28 H28A 0.980
C28 H28B 0.980
C28 H28C 0.980

loop_
_geom_torsion_atom_site_label_1
_geom_torsion_atom_site_label_2
_geom_torsion_atom_site_label_3
_geom_torsion_atom_site_label_4
_geom_torsion
C9 N1 C1 O1 -175.7(3)
C9 N1 C1 C2 8.4(4)
C10 N1 C1 O1 4.1(4)
C10 N1 C1 C2 -171.8(3)
O1 C1 C2 C3 165.1(2)
O1 C1 C2 C11 35.2(3)
O1 C1 C2 C18 -74.7(3)
N1 C1 C2 C3 -19.0(3)
N1 C1 C2 C11 -148.9(2)
N1 C1 C2 C18 101.2(3)
C1 C2 C3 O2 -160.9(2)
C1 C2 C3 C4 21.5(3)
C11 C2 C3 O2 -32.2(3)
C11 C2 C3 C4 150.2(2)
C18 C2 C3 O2 80.4(3)
C18 C2 C3 C4 -97.2(3)
O2 C3 C4 C5 -9.4(4)
O2 C3 C4 C9 168.1(3)
C2 C3 C4 C5 168.1(2)
C2 C3 C4 C9 -14.4(4)
C3 C4 C5 C6 177.6(3)
C9 C4 C5 C6 0.0(4)
C4 C5 C6 C7 -2.1(5)
C5 C6 C7 C8 1.9(5)
C6 C7 C8 C9 0.5(5)
C7 C8 C9 N1 178.8(3)
C7 C8 C9 C4 -2.6(4)
C3 C4 C9 N1 3.4(4)
C3 C4 C9 C8 -175.2(3)
C5 C4 C9 N1 -179.1(3)
C5 C4 C9 C8 2.4(4)
C1 N1 C9 C4 -0.2(4)
C1 N1 C9 C8 178.4(3)
C10 N1 C9 C4 -180.0(3)
C10 N1 C9 C8 -1.4(4)
C1 C2 C11 C12 -111.1(2)
C1 C2 C11 C19 68.2(3)
C3 C2 C11 C12 117.4(2)
C3 C2 C11 C19 -63.3(3)
C18 C2 C11 C12 1.1(3)
C18 C2 C11 C19 -179.6(2)
C2 C11 C12 C13 -0.7(3)
C2 C11 C12 C25 176.8(2)
C19 C11 C12 C13 -179.9(2)
C19 C11 C12 C25 -2.3(5)
C11 C12 C13 C14 178.2(3)
C11 C12 C13 C18 0.0(3)
C25 C12 C13 C14 0.5(4)
C25 C12 C13 C18 -177.8(2)
C12 C13 C14 C15 -178.5(3)
C18 C13 C14 C15 -0.4(4)
C13 C14 C15 C16 -0.1(4)
C14 C15 C16 C17 0.1(5)
C15 C16 C17 C18 0.2(4)
C16 C17 C18 C2 177.6(3)
C16 C17 C18 C13 -0.7(4)
C12 C13 C18 C2 0.7(3)
C12 C13 C18 C17 179.3(2)
C14 C13 C18 C2 -177.8(2)
C14 C13 C18 C17 0.7(4)
C1 C2 C18 C13 114.5(2)
C1 C2 C18 C17 -64.0(4)
C3 C2 C18 C13 -120.5(2)
C3 C2 C18 C17 61.1(4)
C11 C2 C18 C13 -1.1(3)
C11 C2 C18 C17 -179.5(3)
C2 C11 C19 C20 -84.8(3)
C2 C11 C19 C24 94.3(3)
C12 C11 C19 C20 94.3(4)
C12 C11 C19 C24 -86.6(4)
C11 C19 C20 C21 179.3(3)
C24 C19 C20 C21 0.2(4)
C19 C20 C21 C22 -0.2(5)
C20 C21 C22 C23 0.8(5)
C21 C22 C23 C24 -1.5(4)
C22 C23 C24 C19 1.6(4)
C11 C19 C24 C23 180.0(2)
C20 C19 C24 C23 -0.9(4)
C11 C12 C25 C26 3.5(4)
C11 C12 C25 C27 123.3(3)
C11 C12 C25 C28 -115.0(3)
C13 C12 C25 C26 -179.3(2)
C13 C12 C25 C27 -59.5(3)
C13 C12 C25 C28 62.2(3)
